data_1507008
loop_
_publ_author_name
'Magomedov, Nabi A.'
'Ruggiero, Piero L.'
'Tang, Yuchen'

_publ_section_title
;
 Chemoselective cyclizations of divinyl ketones to cyclohexenones mediated
 by Lewis acid and base.
;
_journal_issue 19
_journal_name_full 'Organic letters'
_journal_page_first 3373
_journal_page_last 3375
_journal_paper_doi 10.1021/ol048545b
_journal_volume 6
_journal_year 2004
_chemical_formula_moiety 'C24 H26 O3 S'
_chemical_formula_sum 'C24 H26 O3 S'
_chemical_formula_weight 394.51
_chemical_name_common MAGYT03
_chemical_name_systematic
; 
 ? 
;
_space_group_IT_number 14
_symmetry_cell_setting monoclinic
_symmetry_space_group_name_Hall '-P 2yn'
_symmetry_space_group_name_H-M 'P 1 21/n 1'
_atom_sites_solution_hydrogens geom
_atom_sites_solution_primary direct
_atom_sites_solution_secondary difmap
_audit_creation_method SHELXL-97
_cell_angle_alpha 90.00
_cell_angle_beta 101.066(2)
_cell_angle_gamma 90.00
_cell_formula_units_Z 4
_cell_length_a 8.7139(8)
_cell_length_b 12.3265(12)
_cell_length_c 19.2851(19)
_cell_measurement_reflns_used 4604
_cell_measurement_temperature 193(2)
_cell_measurement_theta_max 23.92
_cell_measurement_theta_min 2.41
_cell_volume 2032.9(3)
_computing_cell_refinement 'Bruker SMART'
_computing_data_collection 'Bruker SMART'
_computing_data_reduction 'Bruker SAINT'
_computing_molecular_graphics 'Bruker SHELXTL'
_computing_publication_material 'Bruker SHELXTL'
_computing_structure_refinement 'SHELXL-97 (Sheldrick, 1997)'
_computing_structure_solution 'SHELXS-97 (Sheldrick, 1990)'
_diffrn_ambient_temperature 193(2)
_diffrn_measured_fraction_theta_full 0.984
_diffrn_measured_fraction_theta_max 0.984
_diffrn_measurement_device_type 'CCD area detector'
_diffrn_measurement_method 'phi and omega scans'
_diffrn_radiation_monochromator graphite
_diffrn_radiation_source 'fine-focus sealed tube'
_diffrn_radiation_type MoK\a
_diffrn_radiation_wavelength 0.71073
_diffrn_reflns_av_R_equivalents 0.0724
_diffrn_reflns_av_sigmaI/netI 0.0722
_diffrn_reflns_limit_h_max 11
_diffrn_reflns_limit_h_min -11
_diffrn_reflns_limit_k_max 16
_diffrn_reflns_limit_k_min -16
_diffrn_reflns_limit_l_max 25
_diffrn_reflns_limit_l_min -25
_diffrn_reflns_number 24213
_diffrn_reflns_theta_full 28.35
_diffrn_reflns_theta_max 28.35
_diffrn_reflns_theta_min 1.97
_exptl_absorpt_coefficient_mu 0.181
_exptl_absorpt_correction_type empirical
_exptl_absorpt_process_details SADABS
_exptl_crystal_colour Colorless
_exptl_crystal_density_diffrn 1.289
_exptl_crystal_density_method 'not measured'
_exptl_crystal_description Block
_exptl_crystal_F_000 840
_exptl_crystal_size_max 0.38
_exptl_crystal_size_mid 0.20
_exptl_crystal_size_min 0.12
_refine_diff_density_max 0.329
_refine_diff_density_min -0.319
_refine_diff_density_rms 0.059
_refine_ls_extinction_method none
_refine_ls_goodness_of_fit_ref 1.063
_refine_ls_hydrogen_treatment mixed
_refine_ls_matrix_type full
_refine_ls_number_parameters 253
_refine_ls_number_reflns 5007
_refine_ls_number_restraints 0
_refine_ls_restrained_S_all 1.063
_refine_ls_R_factor_all 0.1278
_refine_ls_R_factor_gt 0.0671
_refine_ls_shift/su_max 0.000
_refine_ls_shift/su_mean 0.000
_refine_ls_structure_factor_coef Fsqd
_refine_ls_weighting_details 'calc w=1/[\s^2^(Fo^2^)+(0.0820P)^2^+0.1124P] where P=(Fo^2^+2Fc^2^)/3'
_refine_ls_weighting_scheme calc
_refine_ls_wR_factor_gt 0.1427
_refine_ls_wR_factor_ref 0.1654
_reflns_number_gt 2968
_reflns_number_total 5007
_reflns_threshold_expression >2sigma(I)
_cod_data_source_file ol048545bsi20040803_115013.cif
_cod_data_source_block ideal
_cod_depositor_comments
;
The following automatic conversions were performed:

'_symmetry_cell_setting' value 'Monoclinic' changed to 'monoclinic'
according to /home/saulius/struct/CIF-dictionaries/cif_core.dic
dictionary named 'cif_core.dic' version 2.4.1 from 2010-06-29.

Automatic conversion script
Id: cif_fix_values 1715 2011-07-08 13:25:40Z adriana 
;
_cod_original_sg_symbol_H-M P2(1)/n
_cod_database_code 1507008

loop_
_symmetry_equiv_pos_as_xyz
'x, y, z'
'-x+1/2, y+1/2, -z+1/2'
'-x, -y, -z'
'x-1/2, -y-1/2, z-1/2'

loop_
_atom_site_label
_atom_site_type_symbol
_atom_site_fract_x
_atom_site_fract_y
_atom_site_fract_z
_atom_site_U_iso_or_equiv
_atom_site_adp_type
_atom_site_occupancy
_atom_site_symmetry_multiplicity
_atom_site_calc_flag
_atom_site_refinement_flags
S1 S 0.94304(7) 0.51437(5) 0.14837(3) 0.0327(2) Uani 1 1 d .
O3 O 1.0372(2) 0.57980(15) 0.20185(10) 0.0477(5) Uani 1 1 d .
O2 O 0.8895(2) 0.55947(15) 0.07925(10) 0.0471(5) Uani 1 1 d .
C12 C 0.6355(3) 0.5229(2) 0.28244(12) 0.0299(6) Uani 1 1 d .
C2 C 0.7746(3) 0.4717(2) 0.18401(12) 0.0287(5) Uani 1 1 d .
H2B H 0.8129 0.4167 0.2214 0.034 Uiso 1 1 calc R
C23 C 1.0569(3) 0.3604(2) 0.07087(13) 0.0347(6) Uani 1 1 d .
H23A H 0.9973 0.3957 0.0308 0.042 Uiso 1 1 calc R
C4 C 0.5830(3) 0.6343(2) 0.16983(12) 0.0319(6) Uani 1 1 d .
H4A H 0.5146 0.6697 0.1994 0.038 Uiso 1 1 calc R
C10 C 0.4779(3) 0.5686(2) 0.11468(13) 0.0319(6) Uani 1 1 d .
O1 O 0.6898(2) 0.32175(15) 0.10896(11) 0.0523(6) Uani 1 1 d .
C18 C 1.0496(3) 0.3952(2) 0.13839(13) 0.0309(6) Uani 1 1 d .
C21 C 1.2379(3) 0.2197(2) 0.11992(15) 0.0386(6) Uani 1 1 d .
C1 C 0.6602(3) 0.4132(2) 0.12621(13) 0.0342(6) Uani 1 1 d .
C3 C 0.7040(3) 0.56535(19) 0.22034(12) 0.0298(6) Uani 1 1 d .
H3B H 0.7922 0.6148 0.2405 0.036 Uiso 1 1 calc R
C11 C 0.5177(3) 0.4699(2) 0.09508(13) 0.0345(6) Uani 1 1 d .
H11A H 0.4477 0.4344 0.0582 0.041 Uiso 1 1 calc R
C22 C 1.1518(3) 0.2737(2) 0.06249(14) 0.0402(7) Uani 1 1 d .
H22A H 1.1581 0.2505 0.0161 0.048 Uiso 1 1 calc R
C17 C 0.6597(3) 0.5834(2) 0.34436(14) 0.0407(7) Uani 1 1 d .
H17A H 0.7174 0.6491 0.3470 0.049 Uiso 1 1 calc R
C5 C 0.6609(3) 0.7266(2) 0.13444(15) 0.0416(7) Uani 1 1 d .
H5A H 0.7562 0.7501 0.1677 0.050 Uiso 1 1 calc R
H5B H 0.6945 0.6967 0.0921 0.050 Uiso 1 1 calc R
C19 C 1.1353(3) 0.3437(2) 0.19648(14) 0.0407(7) Uani 1 1 d .
H19A H 1.1318 0.3691 0.2427 0.049 Uiso 1 1 calc R
C13 C 0.5501(3) 0.4276(2) 0.28025(14) 0.0404(7) Uani 1 1 d .
H13A H 0.5306 0.3857 0.2381 0.049 Uiso 1 1 calc R
C15 C 0.5183(3) 0.4530(3) 0.39987(15) 0.0508(8) Uani 1 1 d .
H15A H 0.4796 0.4288 0.4400 0.061 Uiso 1 1 calc R
C6 C 0.5605(4) 0.8260(2) 0.11219(16) 0.0512(8) Uani 1 1 d .
H6A H 0.5306 0.8579 0.1548 0.061 Uiso 1 1 calc R
H6B H 0.6248 0.8804 0.0929 0.061 Uiso 1 1 calc R
C20 C 1.2261(3) 0.2551(2) 0.18754(14) 0.0434(7) Uani 1 1 d .
H20A H 1.2813 0.2177 0.2278 0.052 Uiso 1 1 calc R
C14 C 0.4927(4) 0.3925(3) 0.33875(15) 0.0500(8) Uani 1 1 d .
H14A H 0.4356 0.3266 0.3366 0.060 Uiso 1 1 calc R
C9 C 0.3220(3) 0.6145(2) 0.07976(16) 0.0447(7) Uani 1 1 d .
H9A H 0.3042 0.5938 0.0292 0.054 Uiso 1 1 calc R
H9B H 0.2406 0.5776 0.1006 0.054 Uiso 1 1 calc R
C16 C 0.6003(4) 0.5488(3) 0.40244(14) 0.0515(8) Uani 1 1 d .
H16A H 0.6164 0.5916 0.4442 0.062 Uiso 1 1 calc R
C8 C 0.2944(3) 0.7344(3) 0.08320(17) 0.0551(9) Uani 1 1 d .
H8A H 0.2918 0.7538 0.1328 0.066 Uiso 1 1 calc R
H8B H 0.1900 0.7508 0.0546 0.066 Uiso 1 1 calc R
C24 C 1.3427(4) 0.1257(2) 0.11066(18) 0.0571(8) Uani 1 1 d .
H24A H 1.3368 0.1119 0.0602 0.086 Uiso 1 1 calc R
H24B H 1.3087 0.0609 0.1330 0.086 Uiso 1 1 calc R
H24C H 1.4508 0.1431 0.1328 0.086 Uiso 1 1 calc R
C7 C 0.4133(4) 0.8061(2) 0.05790(17) 0.0600(9) Uani 1 1 d .
H7A H 0.4426 0.7724 0.0157 0.072 Uiso 1 1 calc R
H7B H 0.3639 0.8769 0.0432 0.072 Uiso 1 1 calc R

loop_
_atom_site_aniso_label
_atom_site_aniso_U_11
_atom_site_aniso_U_22
_atom_site_aniso_U_33
_atom_site_aniso_U_23
_atom_site_aniso_U_13
_atom_site_aniso_U_12
S1 0.0322(4) 0.0346(4) 0.0342(4) 0.0034(3) 0.0136(3) -0.0007(3)
O3 0.0361(11) 0.0476(12) 0.0611(13) -0.0145(10) 0.0142(10) -0.0120(9)
O2 0.0549(12) 0.0505(12) 0.0419(11) 0.0180(9) 0.0241(9) 0.0153(10)
C12 0.0286(13) 0.0366(14) 0.0255(13) -0.0001(11) 0.0072(10) 0.0032(11)
C2 0.0278(13) 0.0333(14) 0.0270(13) 0.0037(11) 0.0099(10) 0.0019(11)
C23 0.0333(14) 0.0417(16) 0.0294(14) 0.0048(12) 0.0066(11) 0.0027(12)
C4 0.0351(15) 0.0312(14) 0.0323(14) -0.0003(11) 0.0136(11) 0.0032(11)
C10 0.0279(13) 0.0409(15) 0.0289(14) 0.0083(12) 0.0107(11) -0.0029(11)
O1 0.0489(12) 0.0369(12) 0.0681(14) -0.0188(10) 0.0035(11) 0.0027(10)
C18 0.0257(13) 0.0367(14) 0.0316(14) 0.0020(11) 0.0091(11) -0.0005(11)
C21 0.0294(14) 0.0388(15) 0.0494(17) -0.0008(13) 0.0118(12) 0.0001(12)
C1 0.0345(15) 0.0352(15) 0.0344(14) -0.0007(12) 0.0103(12) -0.0036(12)
C3 0.0287(13) 0.0329(14) 0.0285(13) -0.0036(11) 0.0072(10) -0.0038(11)
C11 0.0303(14) 0.0407(16) 0.0326(14) -0.0043(12) 0.0058(11) -0.0057(12)
C22 0.0433(16) 0.0459(17) 0.0349(15) -0.0066(13) 0.0163(13) -0.0020(13)
C17 0.0467(17) 0.0416(16) 0.0354(15) -0.0035(12) 0.0123(13) 0.0007(13)
C5 0.0457(16) 0.0303(14) 0.0496(17) 0.0037(13) 0.0112(13) -0.0020(12)
C19 0.0408(16) 0.0536(18) 0.0276(14) 0.0024(13) 0.0061(12) 0.0071(14)
C13 0.0435(16) 0.0493(17) 0.0311(15) -0.0028(12) 0.0135(12) -0.0099(13)
C15 0.0490(19) 0.073(2) 0.0358(17) 0.0096(16) 0.0215(14) 0.0061(17)
C6 0.061(2) 0.0338(16) 0.057(2) 0.0044(14) 0.0053(16) 0.0002(14)
C20 0.0425(16) 0.0507(18) 0.0351(16) 0.0082(13) 0.0032(12) 0.0110(14)
C14 0.0479(18) 0.061(2) 0.0461(18) 0.0038(15) 0.0218(14) -0.0116(15)
C9 0.0288(15) 0.0498(18) 0.0539(18) 0.0045(14) 0.0036(13) -0.0007(13)
C16 0.062(2) 0.065(2) 0.0308(16) -0.0091(14) 0.0174(14) 0.0092(17)
C8 0.0407(17) 0.061(2) 0.059(2) -0.0141(17) -0.0014(15) 0.0199(16)
C24 0.0504(19) 0.053(2) 0.069(2) -0.0038(17) 0.0133(16) 0.0140(16)
C7 0.075(2) 0.0382(18) 0.057(2) 0.0063(15) -0.0109(18) 0.0028(16)

loop_
_atom_type_symbol
_atom_type_description
_atom_type_scat_dispersion_real
_atom_type_scat_dispersion_imag
_atom_type_scat_source
C C 0.0033 0.0016 'International Tables Vol C Tables 4.2.6.8 and 6.1.1.4'
H H 0.0000 0.0000 'International Tables Vol C Tables 4.2.6.8 and 6.1.1.4'
O O 0.0106 0.0060 'International Tables Vol C Tables 4.2.6.8 and 6.1.1.4'
S S 0.1246 0.1234 'International Tables Vol C Tables 4.2.6.8 and 6.1.1.4'

loop_
_geom_angle_atom_site_label_1
_geom_angle_atom_site_label_2
_geom_angle_atom_site_label_3
_geom_angle
O3 S1 O2 119.20(13)
O3 S1 C18 107.77(12)
O2 S1 C18 107.70(12)
O3 S1 C2 106.44(11)
O2 S1 C2 108.76(12)
C18 S1 C2 106.30(11)
C13 C12 C17 118.2(2)
C13 C12 C3 123.6(2)
C17 C12 C3 118.2(2)
C1 C2 C3 115.1(2)
C1 C2 S1 108.83(16)
C3 C2 S1 112.22(16)
C22 C23 C18 119.2(2)
C10 C4 C3 113.5(2)
C10 C4 C5 110.1(2)
C3 C4 C5 112.2(2)
C11 C10 C4 122.3(2)
C11 C10 C9 118.4(2)
C4 C10 C9 119.3(2)
C19 C18 C23 120.4(2)
C19 C18 S1 120.6(2)
C23 C18 S1 118.70(19)
C22 C21 C20 118.1(2)
C22 C21 C24 121.5(3)
C20 C21 C24 120.4(3)
O1 C1 C11 122.8(2)
O1 C1 C2 119.6(2)
C11 C1 C2 117.5(2)
C12 C3 C2 110.51(19)
C12 C3 C4 111.10(19)
C2 C3 C4 114.17(19)
C10 C11 C1 124.6(2)
C23 C22 C21 121.6(2)
C16 C17 C12 120.7(3)
C6 C5 C4 116.1(2)
C18 C19 C20 119.9(2)
C12 C13 C14 120.9(3)
C14 C15 C16 119.5(3)
C7 C6 C5 115.5(2)
C19 C20 C21 120.7(2)
C15 C14 C13 120.2(3)
C8 C9 C10 119.3(2)
C15 C16 C17 120.4(3)
C9 C8 C7 115.9(3)
C6 C7 C8 114.5(3)

loop_
_geom_bond_atom_site_label_1
_geom_bond_atom_site_label_2
_geom_bond_distance
S1 O3 1.4360(19)
S1 O2 1.4368(18)
S1 C18 1.768(3)
S1 C2 1.814(2)
C12 C13 1.388(4)
C12 C17 1.389(3)
C12 C3 1.529(3)
C2 C1 1.526(3)
C2 C3 1.539(3)
C23 C22 1.379(4)
C23 C18 1.384(3)
C4 C10 1.501(3)
C4 C3 1.545(3)
C4 C5 1.549(3)
C10 C11 1.339(3)
C10 C9 1.506(4)
O1 C1 1.217(3)
C18 C19 1.377(3)
C21 C22 1.384(4)
C21 C20 1.398(4)
C21 C24 1.507(4)
C1 C11 1.450(4)
C17 C16 1.388(4)
C5 C6 1.518(4)
C19 C20 1.378(4)
C13 C14 1.388(4)
C15 C14 1.376(4)
C15 C16 1.377(4)
C6 C7 1.512(4)
C9 C8 1.500(4)
C8 C7 1.513(4)
